data_1562352
loop_
_publ_author_name
'Lv, Jinghuang'
'Chen, Si'
'Xu, Zhenchuang'
'Zhang, Siquan'
'Li, Ya'
'Zhao, Yanchuan'

_publ_section_title
;
 Synthesis and Characterization of Diastereoisomeric Polyesters Derived
 from Bisphenols Bearing Vicinal Trifluoromethyl Groups
;
_journal_issue 8
_journal_name_full Macromolecules
_journal_page_first 3716
_journal_page_last 3724
_journal_paper_doi 10.1021/acs.macromol.0c02762
_journal_volume 54
_journal_year 2021
_chemical_formula_moiety 'C18 H16 F6 O2'
_chemical_formula_sum 'C18 H16 F6 O2'
_chemical_formula_weight 378.31
_space_group_crystal_system orthorhombic
_space_group_IT_number 61
_space_group_name_Hall '-P 2ac 2ab'
_space_group_name_H-M_alt 'P b c a'
_atom_sites_solution_hydrogens geom
_atom_sites_solution_primary dual
_audit_creation_date 2020-11-04
_audit_creation_method
;
Olex2 1.2
(compiled 2018.05.29 svn.r3508 for OlexSys, GUI svn.r5506)
;
_cell_angle_alpha 90
_cell_angle_beta 90
_cell_angle_gamma 90
_cell_formula_units_Z 4
_cell_length_a 12.7360(7)
_cell_length_b 5.8240(3)
_cell_length_c 22.5026(13)
_cell_measurement_reflns_used 4456
_cell_measurement_temperature 173(2)
_cell_measurement_theta_max 54.11
_cell_measurement_theta_min 4.56
_cell_volume 1669.12(16)
_computing_cell_refinement 'SAINT v8.37A (Bruker, 2015)'
_computing_data_reduction 'SAINT v8.37A (Bruker, 2015)'
_computing_molecular_graphics 'Olex2 (Dolomanov et al., 2009)'
_computing_publication_material 'Olex2 (Dolomanov et al., 2009)'
_computing_structure_refinement 'ShelXL (Sheldrick, 2015)'
_computing_structure_solution 'ShelXT (Sheldrick, 2015)'
_diffrn_ambient_temperature 173.01
_diffrn_measured_fraction_theta_full 0.961
_diffrn_measured_fraction_theta_max 0.963
_diffrn_measurement_device_type 'Bruker APEX-II CCD'
_diffrn_measurement_method '\f and \w scans'
_diffrn_radiation_type GaK\a
_diffrn_radiation_wavelength 1.34139
_diffrn_reflns_av_R_equivalents 0.0729
_diffrn_reflns_av_unetI/netI 0.0471
_diffrn_reflns_Laue_measured_fraction_full 0.961
_diffrn_reflns_Laue_measured_fraction_max 0.963
_diffrn_reflns_limit_h_max 15
_diffrn_reflns_limit_h_min -10
_diffrn_reflns_limit_k_max 5
_diffrn_reflns_limit_k_min -7
_diffrn_reflns_limit_l_max 27
_diffrn_reflns_limit_l_min -21
_diffrn_reflns_number 8923
_diffrn_reflns_point_group_measured_fraction_full 0.961
_diffrn_reflns_point_group_measured_fraction_max 0.963
_diffrn_reflns_theta_full 53.594
_diffrn_reflns_theta_max 54.891
_diffrn_reflns_theta_min 6.046
_diffrn_standards_number 0
_exptl_absorpt_coefficient_mu 0.801
_exptl_absorpt_correction_T_max 0.7508
_exptl_absorpt_correction_T_min 0.5315
_exptl_absorpt_correction_type multi-scan
_exptl_absorpt_process_details
'SADABS-2016/2 (Bruker,2016/2) was used for absorption correction. wR2(int) was 0.1882 before and 0.0977 after correction. The Ratio of minimum to maximum transmission is 0.7079. The \l/2 correction factor is Not present.'
_exptl_crystal_colour colourless
_exptl_crystal_colour_primary colourless
_exptl_crystal_density_diffrn 1.505
_exptl_crystal_description block
_exptl_crystal_F_000 776
_exptl_crystal_size_max 0.06
_exptl_crystal_size_mid 0.06
_exptl_crystal_size_min 0.06
_refine_diff_density_max 0.654
_refine_diff_density_min -0.335
_refine_diff_density_rms 0.088
_refine_ls_extinction_method none
_refine_ls_goodness_of_fit_ref 1.062
_refine_ls_hydrogen_treatment constr
_refine_ls_matrix_type full
_refine_ls_number_parameters 119
_refine_ls_number_reflns 1526
_refine_ls_number_restraints 0
_refine_ls_restrained_S_all 1.062
_refine_ls_R_factor_all 0.1165
_refine_ls_R_factor_gt 0.0945
_refine_ls_shift/su_max 0.002
_refine_ls_shift/su_mean 0.000
_refine_ls_structure_factor_coef Fsqd
_refine_ls_weighting_details 'w=1/[\s^2^(Fo^2^)+(0.1620P)^2^+2.1434P] where P=(Fo^2^+2Fc^2^)/3'
_refine_ls_weighting_scheme calc
_refine_ls_wR_factor_gt 0.2571
_refine_ls_wR_factor_ref 0.2860
_reflns_Friedel_coverage 0.000
_reflns_number_gt 1119
_reflns_number_total 1526
_reflns_threshold_expression 'I > 2\s(I)'
_cod_data_source_file ma0c02762_si_002.cif
_cod_data_source_block mj20637
_cod_database_code 1562352
_shelx_shelxl_version_number 2016/6
_shelx_space_group_comment
;
The symmetry employed for this shelxl refinement is uniquely defined
by the following loop, which should always be used as a source of
symmetry information in preference to the above space-group names.
They are only intended as comments.
;
_shelx_estimated_absorpt_t_max 0.953
_shelx_estimated_absorpt_t_min 0.953
_olex2_refinement_description
;
1. Fixed Uiso
 At 1.2 times of:
  All C(H) groups
 At 1.5 times of:
  All C(H,H,H) groups
2.a Ternary CH refined with riding coordinates:
 C1(H1)
2.b Aromatic/amide H refined with riding coordinates:
 C4(H4), C5(H5), C7(H7), C8(H8)
2.c Idealised Me refined as rotating group:
 C9(H9A,H9B,H9C)
;
_olex2_submission_special_instructions 'No special instructions were received'

loop_
_space_group_symop_operation_xyz
'x, y, z'
'-x+1/2, -y, z+1/2'
'-x, y+1/2, -z+1/2'
'x+1/2, -y+1/2, -z'
'-x, -y, -z'
'x-1/2, y, -z-1/2'
'x, -y-1/2, z-1/2'
'-x-1/2, y-1/2, z'

loop_
_atom_site_label
_atom_site_type_symbol
_atom_site_fract_x
_atom_site_fract_y
_atom_site_fract_z
_atom_site_U_iso_or_equiv
_atom_site_adp_type
_atom_site_occupancy
_atom_site_site_symmetry_order
_atom_site_calc_flag
_atom_site_refinement_flags_posn
_atom_site_refinement_flags_adp
_atom_site_refinement_flags_occupancy
_atom_site_disorder_assembly
_atom_site_disorder_group
F1 F 0.6831(2) 0.3523(5) 0.57400(12) 0.0721(9) Uani 1 1 d . . . . .
F2 F 0.6924(3) 0.3523(5) 0.48025(12) 0.0746(10) Uani 1 1 d . . . . .
F3 F 0.5889(2) 0.1203(4) 0.52331(13) 0.0668(9) Uani 1 1 d . . . . .
O1 O 0.3376(2) 0.4644(5) 0.75227(11) 0.0520(8) Uani 1 1 d . . . . .
C1 C 0.5372(3) 0.5118(7) 0.52668(18) 0.0526(11) Uani 1 1 d . . . . .
H1 H 0.570413 0.667202 0.524461 0.063 Uiso 1 1 calc R . . . .
C2 C 0.6248(3) 0.3345(7) 0.52501(16) 0.0445(10) Uani 1 1 d . . . . .
C3 C 0.4812(3) 0.4937(7) 0.58685(17) 0.0523(11) Uani 1 1 d . . . . .
C4 C 0.4106(4) 0.3164(7) 0.60214(17) 0.0517(11) Uani 1 1 d . . . . .
H4 H 0.395044 0.200272 0.573823 0.062 Uiso 1 1 calc R . . . .
C5 C 0.3634(3) 0.3082(7) 0.65759(17) 0.0467(10) Uani 1 1 d . . . . .
H5 H 0.317234 0.186339 0.667788 0.056 Uiso 1 1 calc R . . . .
C6 C 0.3854(3) 0.4836(7) 0.69824(15) 0.0415(9) Uani 1 1 d . . . . .
C7 C 0.4527(4) 0.6600(7) 0.68365(19) 0.0539(11) Uani 1 1 d . . . . .
H7 H 0.466489 0.778372 0.711645 0.065 Uiso 1 1 calc R . . . .
C8 C 0.5006(4) 0.6656(8) 0.62819(19) 0.0591(12) Uani 1 1 d . . . . .
H8 H 0.546984 0.787851 0.618485 0.071 Uiso 1 1 calc R . . . .
C9 C 0.3553(3) 0.6407(8) 0.79531(17) 0.0573(12) Uani 1 1 d . . . . .
H9A H 0.344686 0.791261 0.776819 0.086 Uiso 1 1 calc GR . . . .
H9B H 0.427339 0.629640 0.810280 0.086 Uiso 1 1 calc GR . . . .
H9C H 0.305859 0.621997 0.828352 0.086 Uiso 1 1 calc GR . . . .

loop_
_atom_site_aniso_label
_atom_site_aniso_U_11
_atom_site_aniso_U_22
_atom_site_aniso_U_33
_atom_site_aniso_U_23
_atom_site_aniso_U_13
_atom_site_aniso_U_12
F1 0.0748(17) 0.087(2) 0.0544(16) -0.0001(13) -0.0133(13) -0.0031(14)
F2 0.0787(19) 0.084(2) 0.0612(17) 0.0130(13) 0.0253(13) 0.0177(15)
F3 0.0660(16) 0.0399(15) 0.094(2) -0.0019(12) 0.0067(12) 0.0016(11)
O1 0.0510(15) 0.0685(19) 0.0366(15) -0.0086(13) 0.0079(11) -0.0055(13)
C1 0.058(2) 0.047(2) 0.053(3) 0.0000(17) -0.0037(18) -0.0039(19)
C2 0.0439(19) 0.049(2) 0.041(2) 0.0061(15) 0.0003(15) -0.0001(16)
C3 0.061(2) 0.058(3) 0.038(2) 0.0051(17) 0.0053(17) 0.0069(19)
C4 0.072(3) 0.048(2) 0.035(2) -0.0042(16) -0.0066(18) 0.0076(19)
C5 0.0467(19) 0.052(2) 0.042(2) -0.0038(16) -0.0029(16) -0.0018(16)
C6 0.0390(17) 0.054(2) 0.0318(19) -0.0025(15) 0.0018(14) 0.0022(15)
C7 0.069(3) 0.052(2) 0.041(2) -0.0018(17) 0.0048(19) -0.0063(19)
C8 0.071(3) 0.057(3) 0.049(2) 0.0004(19) 0.008(2) -0.008(2)
C9 0.057(2) 0.080(3) 0.035(2) -0.0161(19) 0.0001(17) 0.008(2)

loop_
_atom_type_symbol
_atom_type_description
_atom_type_scat_dispersion_real
_atom_type_scat_dispersion_imag
_atom_type_scat_source
C C 0.0148 0.0070 'International Tables Vol C Tables 4.2.6.8 and 6.1.1.4'
H H 0.0000 0.0000 'International Tables Vol C Tables 4.2.6.8 and 6.1.1.4'
F F 0.0599 0.0411 'International Tables Vol C Tables 4.2.6.8 and 6.1.1.4'
O O 0.0412 0.0250 'International Tables Vol C Tables 4.2.6.8 and 6.1.1.4'

loop_
_geom_angle_atom_site_label_1
_geom_angle_atom_site_label_2
_geom_angle_atom_site_label_3
_geom_angle
_geom_angle_site_symmetry_1
_geom_angle_site_symmetry_3
_geom_angle_publ_flag
C6 O1 C9 118.4(3) . . ?
C1 C1 H1 107.6 5_666 . ?
C2 C1 C1 111.9(4) . 5_666 ?
C2 C1 H1 107.6 . . ?
C2 C1 C3 108.4(3) . . ?
C3 C1 C1 113.4(5) . 5_666 ?
C3 C1 H1 107.6 . . ?
F1 C2 C1 109.6(3) . . ?
F2 C2 F1 105.1(3) . . ?
F2 C2 F3 105.9(3) . . ?
F2 C2 C1 116.1(3) . . ?
F3 C2 F1 106.8(3) . . ?
F3 C2 C1 112.7(3) . . ?
C4 C3 C1 124.2(4) . . ?
C8 C3 C1 117.3(4) . . ?
C8 C3 C4 118.5(4) . . ?
C3 C4 H4 119.3 . . ?
C5 C4 C3 121.4(4) . . ?
C5 C4 H4 119.3 . . ?
C4 C5 H5 120.8 . . ?
C4 C5 C6 118.5(4) . . ?
C6 C5 H5 120.8 . . ?
O1 C6 C5 115.7(3) . . ?
O1 C6 C7 123.4(3) . . ?
C7 C6 C5 120.9(3) . . ?
C6 C7 H7 119.8 . . ?
C6 C7 C8 120.3(4) . . ?
C8 C7 H7 119.8 . . ?
C3 C8 C7 120.4(4) . . ?
C3 C8 H8 119.8 . . ?
C7 C8 H8 119.8 . . ?
O1 C9 H9A 109.5 . . ?
O1 C9 H9B 109.5 . . ?
O1 C9 H9C 109.5 . . ?
H9A C9 H9B 109.5 . . ?
H9A C9 H9C 109.5 . . ?
H9B C9 H9C 109.5 . . ?

loop_
_geom_bond_atom_site_label_1
_geom_bond_atom_site_label_2
_geom_bond_distance
_geom_bond_site_symmetry_2
_geom_bond_publ_flag
F1 C2 1.333(5) . ?
F2 C2 1.329(5) . ?
F3 C2 1.329(5) . ?
O1 C6 1.364(4) . ?
O1 C9 1.429(5) . ?
C1 C1 1.536(8) 5_666 ?
C1 H1 1.0000 . ?
C1 C2 1.521(6) . ?
C1 C3 1.534(5) . ?
C3 C4 1.412(6) . ?
C3 C8 1.389(6) . ?
C4 H4 0.9500 . ?
C4 C5 1.386(5) . ?
C5 H5 0.9500 . ?
C5 C6 1.399(5) . ?
C6 C7 1.378(6) . ?
C7 H7 0.9500 . ?
C7 C8 1.389(6) . ?
C8 H8 0.9500 . ?
C9 H9A 0.9800 . ?
C9 H9B 0.9800 . ?
C9 H9C 0.9800 . ?
